data_1553809
loop_
_publ_author_name
'Qu, Yun-Xia'
'Lin, Rui-Lian'
'Zhang, Yun-Qian'
'Zhou, Kai-Zhi'
'Zhou, Qing-Di'
'Zhu, Qian-Jiang'
'Tao, Zhu'
'Ma, Pei-Hua'
'Liu, Jing-Xin'
'Wei, Gang'

_publ_section_title
;
 &#x000D; Endo/exo binding of alkyl and aryl diammonium ions by
 cyclopentanocucurbit[6]uril
;
_journal_issue 9
_journal_name_full 'Organic Chemistry Frontiers'
_journal_page_first 1799
_journal_paper_doi 10.1039/C7QO00376E
_journal_volume 4
_journal_year 2017
_chemical_formula_sum 'C60 H68 Cl8 N26 O28 Zn2'
_chemical_formula_weight 2015.74
_space_group_IT_number 15
_space_group_name_Hall '-C 2yc'
_space_group_name_H-M_alt 'C 1 2/c 1'
_atom_sites_solution_hydrogens geom
_atom_sites_solution_primary direct
_atom_sites_solution_secondary difmap
_audit_creation_method SHELXL-97
_audit_update_record
;
2016-10-25 deposited with the CCDC.
2017-06-21 downloaded from the CCDC.
;
_cell_angle_alpha 90.00
_cell_angle_beta 94.006(7)
_cell_angle_gamma 90.00
_cell_formula_units_Z 4
_cell_length_a 27.520(3)
_cell_length_b 17.250(3)
_cell_length_c 18.358(3)
_cell_measurement_temperature 293(2)
_cell_volume 8694(2)
_computing_structure_refinement 'SHELXL-97 (Sheldrick, 1997)'
_diffrn_ambient_temperature 293(2)
_diffrn_measured_fraction_theta_full 0.999
_diffrn_measured_fraction_theta_max 0.999
_diffrn_radiation_monochromator graphite
_diffrn_radiation_source 'fine-focus sealed tube'
_diffrn_radiation_type MoK\a
_diffrn_radiation_wavelength 0.71073
_diffrn_reflns_av_R_equivalents 0.0468
_diffrn_reflns_av_sigmaI/netI 0.0557
_diffrn_reflns_limit_h_max 32
_diffrn_reflns_limit_h_min -32
_diffrn_reflns_limit_k_max 20
_diffrn_reflns_limit_k_min -20
_diffrn_reflns_limit_l_max 21
_diffrn_reflns_limit_l_min -19
_diffrn_reflns_number 28016
_diffrn_reflns_theta_full 25.10
_diffrn_reflns_theta_max 25.10
_diffrn_reflns_theta_min 1.39
_exptl_absorpt_coefficient_mu 0.888
_exptl_crystal_density_diffrn 1.540
_exptl_crystal_density_method 'not measured'
_exptl_crystal_F_000 4120
_refine_diff_density_max 0.696
_refine_diff_density_min -0.797
_refine_diff_density_rms 0.070
_refine_ls_extinction_method none
_refine_ls_goodness_of_fit_ref 1.079
_refine_ls_hydrogen_treatment mixed
_refine_ls_matrix_type full
_refine_ls_number_parameters 487
_refine_ls_number_reflns 7734
_refine_ls_number_restraints 0
_refine_ls_restrained_S_all 1.079
_refine_ls_R_factor_all 0.1071
_refine_ls_R_factor_gt 0.0703
_refine_ls_shift/su_max 0.000
_refine_ls_shift/su_mean 0.000
_refine_ls_structure_factor_coef Fsqd
_refine_ls_weighting_details 'calc w=1/[\s^2^(Fo^2^)+(0.1283P)^2^+0.0000P] where P=(Fo^2^+2Fc^2^)/3'
_refine_ls_weighting_scheme calc
_refine_ls_wR_factor_gt 0.2108
_refine_ls_wR_factor_ref 0.2315
_reflns_number_gt 4475
_reflns_number_total 7734
_reflns_threshold_expression >2sigma(I)
_cod_data_source_file c7qo00376e2.cif
_cod_data_source_block p
_cod_database_code 1553809

loop_
_symmetry_equiv_pos_as_xyz
'x, y, z'
'-x, y, -z+1/2'
'x+1/2, y+1/2, z'
'-x+1/2, y+1/2, -z+1/2'
'-x, -y, -z'
'x, -y, z-1/2'
'-x+1/2, -y+1/2, -z'
'x+1/2, -y+1/2, z-1/2'

loop_
_atom_site_label
_atom_site_type_symbol
_atom_site_fract_x
_atom_site_fract_y
_atom_site_fract_z
_atom_site_U_iso_or_equiv
_atom_site_adp_type
_atom_site_occupancy
_atom_site_symmetry_multiplicity
_atom_site_calc_flag
_atom_site_refinement_flags
Zn1 Zn -0.09154(3) 0.21167(4) 0.49395(4) 0.0802(3) Uani 1 1 d .
Cl1 Cl -0.06328(6) 0.13218(11) 0.40837(8) 0.0911(5) Uani 1 1 d .
Cl2 Cl -0.10343(8) 0.14386(12) 0.59483(10) 0.1118(7) Uani 1 1 d .
Cl3 Cl -0.03713(11) 0.30839(14) 0.52052(19) 0.1604(11) Uani 1 1 d .
Cl4 Cl -0.15820(12) 0.2741(3) 0.44728(19) 0.232(2) Uani 1 1 d .
C28 C 0.26590(19) 0.1821(3) 0.5304(3) 0.0651(14) Uani 1 1 d .
C29 C 0.2375(4) 0.2323(4) 0.5647(4) 0.117(3) Uani 1 1 d .
H29 H 0.2283 0.2204 0.6112 0.140 Uiso 1 1 calc R
C30 C 0.2224(3) 0.2995(4) 0.5327(4) 0.103(2) Uani 1 1 d .
H30 H 0.2030 0.3329 0.5577 0.124 Uiso 1 1 calc R
N13 N 0.2842(3) 0.1062(4) 0.5651(5) 0.176(4) Uani 1 1 d .
H13A H 0.2729 0.1013 0.6091 0.263 Uiso 1 1 calc R
H13B H 0.3166 0.1063 0.5693 0.263 Uiso 1 1 calc R
H13C H 0.2738 0.0666 0.5371 0.263 Uiso 1 1 calc R
C1 C 0.12771(17) 0.2248(3) 0.3447(3) 0.0568(12) Uani 1 1 d .
C2 C 0.14476(15) 0.0937(3) 0.3219(2) 0.0476(11) Uani 1 1 d .
C3 C 0.11379(15) 0.0999(3) 0.3887(2) 0.0454(10) Uani 1 1 d .
C4 C 0.18748(17) 0.0380(3) 0.4222(3) 0.0527(11) Uani 1 1 d .
C5 C 0.07311(19) 0.2176(3) 0.4441(3) 0.0554(12) Uani 1 1 d .
H5A H 0.0431 0.1880 0.4406 0.066 Uiso 1 1 calc R
H5B H 0.0655 0.2697 0.4270 0.066 Uiso 1 1 calc R
C6 C 0.12893(17) 0.0402(2) 0.5165(2) 0.0489(11) Uani 1 1 d .
H6A H 0.1510 0.0005 0.5364 0.059 Uiso 1 1 calc R
H6B H 0.0970 0.0168 0.5080 0.059 Uiso 1 1 calc R
C7 C 0.09924(16) 0.2913(3) 0.5545(3) 0.0508(11) Uani 1 1 d .
C8 C 0.08749(15) 0.1595(2) 0.5727(2) 0.0442(10) Uani 1 1 d .
C9 C 0.09910(15) 0.1990(2) 0.6479(2) 0.0449(10) Uani 1 1 d .
C10 C 0.15677(16) 0.1017(3) 0.6332(2) 0.0480(11) Uani 1 1 d .
C11 C 0.11362(16) 0.3430(3) 0.6800(3) 0.0534(12) Uani 1 1 d .
H11A H 0.1001 0.3897 0.6573 0.064 Uiso 1 1 calc R
H11B H 0.0954 0.3318 0.7221 0.064 Uiso 1 1 calc R
C12 C 0.16757(16) 0.1736(3) 0.7481(2) 0.0465(10) Uani 1 1 d .
H12A H 0.1846 0.1267 0.7643 0.056 Uiso 1 1 calc R
H12B H 0.1434 0.1846 0.7828 0.056 Uiso 1 1 calc R
C13 C 0.19112(16) 0.4143(3) 0.6760(3) 0.0488(11) Uani 1 1 d .
C14 C 0.19065(16) 0.3169(3) 0.7651(2) 0.0486(11) Uani 1 1 d .
C15 C 0.24170(17) 0.3575(3) 0.7696(2) 0.0557(12) Uani 1 1 d .
C16 C 0.25173(17) 0.2236(3) 0.7513(2) 0.0517(11) Uani 1 1 d .
C17 C 0.27288(16) 0.4717(3) 0.6935(3) 0.0526(11) Uani 1 1 d .
H17A H 0.2565 0.5148 0.6683 0.063 Uiso 1 1 calc R
H17B H 0.2882 0.4912 0.7390 0.063 Uiso 1 1 calc R
C18 C 0.32792(16) 0.3012(3) 0.7656(3) 0.0642(14) Uani 1 1 d .
H18A H 0.3366 0.3385 0.8039 0.077 Uiso 1 1 calc R
H18B H 0.3417 0.2516 0.7809 0.077 Uiso 1 1 calc R
C19 C 0.11387(16) 0.0449(3) 0.2653(3) 0.0607(13) Uani 1 1 d .
H19A H 0.1178 0.0630 0.2160 0.073 Uiso 1 1 calc R
H19B H 0.1227 -0.0094 0.2686 0.073 Uiso 1 1 calc R
C20 C 0.06252(17) 0.0576(4) 0.2863(3) 0.0713(15) Uani 1 1 d .
H20A H 0.0501 0.1072 0.2686 0.086 Uiso 1 1 calc R
H20B H 0.0411 0.0169 0.2667 0.086 Uiso 1 1 calc R
C21 C 0.06651(17) 0.0556(3) 0.3683(3) 0.0602(13) Uani 1 1 d .
H21A H 0.0685 0.0027 0.3862 0.072 Uiso 1 1 calc R
H21B H 0.0388 0.0810 0.3880 0.072 Uiso 1 1 calc R
C22 C 0.03640(17) 0.1241(3) 0.5770(3) 0.0596(12) Uani 1 1 d .
H22A H 0.0115 0.1590 0.5564 0.072 Uiso 1 1 calc R
H22B H 0.0338 0.0751 0.5511 0.072 Uiso 1 1 calc R
C23 C 0.03151(18) 0.1127(4) 0.6549(3) 0.0722(15) Uani 1 1 d .
H23A H 0.0484 0.0661 0.6719 0.087 Uiso 1 1 calc R
H23B H -0.0025 0.1082 0.6648 0.087 Uiso 1 1 calc R
C24 C 0.05440(17) 0.1844(3) 0.6924(3) 0.0578(12) Uani 1 1 d .
H24A H 0.0641 0.1742 0.7433 0.069 Uiso 1 1 calc R
H24B H 0.0322 0.2281 0.6892 0.069 Uiso 1 1 calc R
C25 C 0.1699(2) 0.3312(3) 0.8397(3) 0.0709(15) Uani 1 1 d .
H25A H 0.1361 0.3472 0.8337 0.085 Uiso 1 1 calc R
H25B H 0.1722 0.2847 0.8695 0.085 Uiso 1 1 calc R
C26 C 0.1997(3) 0.3919(6) 0.8723(4) 0.155(4) Uani 1 1 d .
H26A H 0.2025 0.3849 0.9248 0.186 Uiso 1 1 calc R
H26B H 0.1839 0.4414 0.8620 0.186 Uiso 1 1 calc R
C27 C 0.2477(2) 0.3933(4) 0.8458(3) 0.0788(17) Uani 1 1 d .
H27A H 0.2702 0.3631 0.8774 0.095 Uiso 1 1 calc R
H27B H 0.2597 0.4460 0.8435 0.095 Uiso 1 1 calc R
N1 N 0.15037(13) 0.1744(2) 0.3008(2) 0.0563(10) Uani 1 1 d .
N2 N 0.10662(14) 0.1832(2) 0.3970(2) 0.0511(9) Uani 1 1 d .
N3 N 0.18964(12) 0.0574(2) 0.35105(19) 0.0465(9) Uani 1 1 d .
N4 N 0.14529(13) 0.06593(19) 0.44744(19) 0.0466(9) Uani 1 1 d .
N5 N 0.09125(13) 0.2216(2) 0.5210(2) 0.0488(9) Uani 1 1 d .
N6 N 0.10681(13) 0.2790(2) 0.6281(2) 0.0499(9) Uani 1 1 d .
N7 N 0.12601(13) 0.10158(19) 0.57032(18) 0.0461(9) Uani 1 1 d .
N8 N 0.14280(13) 0.1592(2) 0.67777(19) 0.0469(9) Uani 1 1 d .
N9 N 0.16415(12) 0.3574(2) 0.7047(2) 0.0483(9) Uani 1 1 d .
N10 N 0.23672(12) 0.4139(2) 0.7099(2) 0.0504(9) Uani 1 1 d .
N11 N 0.20234(13) 0.2370(2) 0.7498(2) 0.0485(9) Uani 1 1 d .
N12 N 0.27489(13) 0.2940(2) 0.7576(2) 0.0577(10) Uani 1 1 d .
O1 O 0.12540(15) 0.2951(2) 0.3370(2) 0.0847(12) Uani 1 1 d .
O2 O 0.09937(13) 0.35516(19) 0.5258(2) 0.0691(10) Uani 1 1 d .
O3 O 0.17638(11) 0.45992(18) 0.62860(19) 0.0605(8) Uani 1 1 d .
O4 O 0.21868(13) 0.0014(2) 0.45906(18) 0.0663(9) Uani 1 1 d .
O5 O 0.19003(13) 0.05691(19) 0.64665(17) 0.0629(9) Uani 1 1 d .
O6 O 0.27072(12) 0.1611(2) 0.7477(2) 0.0732(10) Uani 1 1 d .

loop_
_atom_site_aniso_label
_atom_site_aniso_U_11
_atom_site_aniso_U_22
_atom_site_aniso_U_33
_atom_site_aniso_U_23
_atom_site_aniso_U_13
_atom_site_aniso_U_12
Zn1 0.0826(5) 0.0967(6) 0.0607(5) -0.0057(3) 0.0010(3) 0.0101(4)
Cl1 0.0781(10) 0.1278(14) 0.0684(9) -0.0192(9) 0.0119(7) -0.0028(9)
Cl2 0.1421(17) 0.1201(14) 0.0779(11) 0.0032(10) 0.0404(11) 0.0260(12)
Cl3 0.160(2) 0.0930(14) 0.229(3) -0.0096(17) 0.017(2) -0.0093(14)
Cl4 0.141(2) 0.386(6) 0.162(3) -0.091(3) -0.034(2) 0.099(3)
C28 0.055(3) 0.055(3) 0.083(4) 0.006(3) -0.012(3) -0.011(2)
C29 0.202(9) 0.092(5) 0.060(4) 0.010(4) 0.035(5) -0.002(5)
C30 0.135(7) 0.081(5) 0.099(5) -0.013(4) 0.055(5) 0.016(4)
N13 0.152(7) 0.083(4) 0.275(11) 0.053(6) -0.097(7) -0.004(4)
C1 0.045(3) 0.059(3) 0.065(3) 0.019(3) -0.005(2) -0.003(2)
C2 0.039(2) 0.063(3) 0.041(2) 0.006(2) -0.0001(18) -0.012(2)
C3 0.039(2) 0.054(3) 0.043(2) 0.003(2) -0.0025(18) -0.0124(19)
C4 0.054(3) 0.050(3) 0.053(3) 0.001(2) 0.000(2) -0.009(2)
C5 0.063(3) 0.051(3) 0.051(3) 0.007(2) -0.004(2) 0.007(2)
C6 0.066(3) 0.038(2) 0.043(2) -0.0026(19) 0.007(2) -0.005(2)
C7 0.045(3) 0.048(3) 0.059(3) 0.003(2) -0.001(2) 0.003(2)
C8 0.047(3) 0.040(2) 0.045(2) 0.0010(19) -0.0031(19) -0.0021(19)
C9 0.037(2) 0.046(2) 0.052(3) -0.005(2) 0.0007(19) 0.0004(19)
C10 0.052(3) 0.048(3) 0.044(3) 0.005(2) 0.004(2) 0.002(2)
C11 0.043(3) 0.044(2) 0.074(3) -0.014(2) 0.005(2) -0.001(2)
C12 0.045(3) 0.052(3) 0.042(2) 0.001(2) 0.0023(19) -0.009(2)
C13 0.046(3) 0.044(3) 0.057(3) -0.012(2) 0.003(2) 0.000(2)
C14 0.042(3) 0.058(3) 0.046(3) -0.008(2) 0.009(2) -0.016(2)
C15 0.048(3) 0.071(3) 0.048(3) 0.000(2) 0.001(2) -0.020(2)
C16 0.041(3) 0.069(3) 0.046(3) 0.009(2) 0.0067(19) -0.009(2)
C17 0.048(3) 0.058(3) 0.052(3) 0.002(2) 0.002(2) -0.014(2)
C18 0.040(3) 0.098(4) 0.054(3) 0.028(3) -0.005(2) -0.018(3)
C19 0.044(3) 0.086(4) 0.051(3) -0.014(3) 0.000(2) -0.009(2)
C20 0.038(3) 0.100(4) 0.075(4) -0.022(3) -0.004(2) -0.018(3)
C21 0.046(3) 0.066(3) 0.069(3) -0.016(3) 0.016(2) -0.018(2)
C22 0.051(3) 0.061(3) 0.067(3) -0.005(2) -0.001(2) -0.010(2)
C23 0.047(3) 0.095(4) 0.075(4) 0.005(3) 0.001(2) -0.019(3)
C24 0.046(3) 0.063(3) 0.065(3) -0.005(2) 0.011(2) -0.010(2)
C25 0.079(4) 0.081(4) 0.055(3) -0.020(3) 0.020(3) -0.020(3)
C26 0.162(8) 0.213(10) 0.096(5) -0.096(6) 0.055(5) -0.113(7)
C27 0.088(4) 0.102(4) 0.045(3) -0.003(3) -0.001(3) -0.040(3)
N1 0.040(2) 0.067(3) 0.061(2) 0.021(2) 0.0012(18) -0.0079(19)
N2 0.056(2) 0.049(2) 0.048(2) 0.0061(17) 0.0035(18) -0.0001(17)
N3 0.0358(19) 0.059(2) 0.044(2) 0.0050(17) 0.0005(15) -0.0045(16)
N4 0.052(2) 0.043(2) 0.045(2) 0.0029(16) 0.0037(17) -0.0026(17)
N5 0.054(2) 0.041(2) 0.050(2) 0.0025(17) -0.0048(17) -0.0002(16)
N6 0.043(2) 0.045(2) 0.061(3) -0.0090(18) 0.0002(17) -0.0034(16)
N7 0.057(2) 0.0387(19) 0.042(2) -0.0022(16) -0.0015(16) 0.0006(16)
N8 0.044(2) 0.053(2) 0.043(2) -0.0025(17) -0.0023(16) 0.0022(17)
N9 0.0323(19) 0.049(2) 0.064(2) -0.0070(18) 0.0017(16) -0.0055(16)
N10 0.037(2) 0.063(2) 0.051(2) 0.0062(18) 0.0006(16) -0.0113(17)
N11 0.039(2) 0.054(2) 0.053(2) 0.0004(17) 0.0068(16) -0.0067(17)
N12 0.035(2) 0.077(3) 0.061(2) 0.019(2) 0.0010(17) -0.003(2)
O1 0.085(3) 0.060(2) 0.110(3) 0.037(2) 0.012(2) -0.0016(19)
O2 0.078(3) 0.048(2) 0.079(2) 0.0120(18) -0.0077(19) 0.0001(16)
O3 0.052(2) 0.0486(18) 0.079(2) 0.0047(18) -0.0050(17) -0.0031(15)
O4 0.065(2) 0.073(2) 0.061(2) 0.0151(17) -0.0040(17) 0.0130(18)
O5 0.078(2) 0.059(2) 0.0520(19) 0.0079(16) 0.0033(16) 0.0259(18)
O6 0.052(2) 0.068(2) 0.101(3) 0.029(2) 0.0142(19) 0.0115(18)

loop_
_atom_type_symbol
_atom_type_description
_atom_type_scat_dispersion_real
_atom_type_scat_dispersion_imag
_atom_type_scat_source
C C 0.0033 0.0016 'International Tables Vol C Tables 4.2.6.8 and 6.1.1.4'
H H 0.0000 0.0000 'International Tables Vol C Tables 4.2.6.8 and 6.1.1.4'
N N 0.0061 0.0033 'International Tables Vol C Tables 4.2.6.8 and 6.1.1.4'
O O 0.0106 0.0060 'International Tables Vol C Tables 4.2.6.8 and 6.1.1.4'
Zn Zn 0.2839 1.4301 'International Tables Vol C Tables 4.2.6.8 and 6.1.1.4'
Cl Cl 0.1484 0.1585 'International Tables Vol C Tables 4.2.6.8 and 6.1.1.4'

loop_
_citation_id
_citation_doi
_citation_year
1 10.1039/C7QO00376E 2017

loop_
_geom_angle_atom_site_label_1
_geom_angle_atom_site_label_2
_geom_angle_atom_site_label_3
_geom_angle
_geom_angle_site_symmetry_1
_geom_angle_site_symmetry_3
Cl2 Zn1 Cl4 113.86(13) . .
Cl2 Zn1 Cl1 109.61(7) . .
Cl4 Zn1 Cl1 109.69(10) . .
Cl2 Zn1 Cl3 109.82(11) . .
Cl4 Zn1 Cl3 103.79(15) . .
Cl1 Zn1 Cl3 109.92(9) . .
C30 C28 C29 117.3(6) 7_556 .
C30 C28 N13 120.0(7) 7_556 .
C29 C28 N13 122.6(7) . .
C28 C29 C30 121.1(6) . .
C28 C30 C29 121.6(6) 7_556 .
O1 C1 N2 125.7(5) . .
O1 C1 N1 125.9(4) . .
N2 C1 N1 108.4(4) . .
N3 C2 N1 114.0(3) . .
N3 C2 C19 115.2(4) . .
N1 C2 C19 113.9(4) . .
N3 C2 C3 103.8(3) . .
N1 C2 C3 102.7(3) . .
C19 C2 C3 105.3(3) . .
N4 C3 N2 113.3(3) . .
N4 C3 C21 115.5(4) . .
N2 C3 C21 113.4(4) . .
N4 C3 C2 103.1(3) . .
N2 C3 C2 103.7(3) . .
C21 C3 C2 106.1(3) . .
O4 C4 N3 125.6(4) . .
O4 C4 N4 124.8(4) . .
N3 C4 N4 109.6(4) . .
N2 C5 N5 114.2(4) . .
N4 C6 N7 114.1(3) . .
O2 C7 N5 127.3(5) . .
O2 C7 N6 124.1(4) . .
N5 C7 N6 108.6(4) . .
N5 C8 N7 113.8(3) . .
N5 C8 C22 116.0(4) . .
N7 C8 C22 113.4(4) . .
N5 C8 C9 103.9(3) . .
N7 C8 C9 102.8(3) . .
C22 C8 C9 105.0(3) . .
N6 C9 N8 114.3(3) . .
N6 C9 C24 115.1(4) . .
N8 C9 C24 113.1(4) . .
N6 C9 C8 102.7(3) . .
N8 C9 C8 104.0(3) . .
C24 C9 C8 106.1(4) . .
O5 C10 N8 125.8(4) . .
O5 C10 N7 125.5(4) . .
N8 C10 N7 108.7(4) . .
N9 C11 N6 114.2(3) . .
N8 C12 N11 114.7(3) . .
O3 C13 N9 125.3(4) . .
O3 C13 N10 125.4(4) . .
N9 C13 N10 109.2(4) . .
N11 C14 N9 114.5(3) . .
N11 C14 C25 115.2(4) . .
N9 C14 C25 113.7(4) . .
N11 C14 C15 103.0(4) . .
N9 C14 C15 103.0(3) . .
C25 C14 C15 105.5(4) . .
N12 C15 N10 114.5(4) . .
N12 C15 C27 114.5(5) . .
N10 C15 C27 114.6(4) . .
N12 C15 C14 103.1(4) . .
N10 C15 C14 102.8(4) . .
C27 C15 C14 105.5(4) . .
O6 C16 N12 126.7(4) . .
O6 C16 N11 125.6(4) . .
N12 C16 N11 107.7(4) . .
N3 C17 N10 113.8(4) 7_556 .
N1 C18 N12 113.9(4) 7_556 .
C20 C19 C2 103.3(4) . .
C21 C20 C19 104.4(4) . .
C20 C21 C3 103.6(4) . .
C23 C22 C8 104.6(4) . .
C22 C23 C24 105.6(4) . .
C23 C24 C9 102.2(4) . .
C26 C25 C14 104.6(4) . .
C25 C26 C27 112.5(6) . .
C26 C27 C15 105.1(5) . .
C1 N1 C2 113.0(4) . .
C1 N1 C18 122.8(4) . 7_556
C2 N1 C18 123.7(4) . 7_556
C1 N2 C5 122.0(4) . .
C1 N2 C3 112.2(4) . .
C5 N2 C3 124.6(3) . .
C4 N3 C17 122.6(4) . 7_556
C4 N3 C2 111.6(3) . .
C17 N3 C2 124.1(3) 7_556 .
C4 N4 C6 120.9(4) . .
C4 N4 C3 111.5(3) . .
C6 N4 C3 124.5(4) . .
C7 N5 C8 112.1(4) . .
C7 N5 C5 120.6(4) . .
C8 N5 C5 124.4(4) . .
C7 N6 C9 112.3(4) . .
C7 N6 C11 122.0(4) . .
C9 N6 C11 124.8(4) . .
C10 N7 C6 120.6(4) . .
C10 N7 C8 112.2(3) . .
C6 N7 C8 126.4(4) . .
C10 N8 C12 122.0(4) . .
C10 N8 C9 112.2(3) . .
C12 N8 C9 125.7(4) . .
C13 N9 C11 122.6(4) . .
C13 N9 C14 112.5(4) . .
C11 N9 C14 124.8(4) . .
C13 N10 C17 121.5(4) . .
C13 N10 C15 112.4(3) . .
C17 N10 C15 125.5(4) . .
C16 N11 C14 112.9(4) . .
C16 N11 C12 121.4(4) . .
C14 N11 C12 124.5(3) . .
C16 N12 C15 112.7(4) . .
C16 N12 C18 122.5(4) . .
C15 N12 C18 123.7(4) . .

loop_
_geom_bond_atom_site_label_1
_geom_bond_atom_site_label_2
_geom_bond_distance
_geom_bond_site_symmetry_2
Zn1 Cl2 2.2337(19) .
Zn1 Cl4 2.245(3) .
Zn1 Cl1 2.2636(16) .
Zn1 Cl3 2.272(3) .
C28 C30 1.263(8) 7_556
C28 C29 1.350(10) .
C28 N13 1.527(8) .
C29 C30 1.352(10) .
C30 C28 1.263(8) 7_556
C1 O1 1.222(6) .
C1 N2 1.362(6) .
C1 N1 1.364(7) .
C2 N3 1.453(6) .
C2 N1 1.456(6) .
C2 C19 1.545(6) .
C2 C3 1.545(6) .
C3 N4 1.458(6) .
C3 N2 1.460(6) .
C3 C21 1.532(6) .
C4 O4 1.230(6) .
C4 N3 1.354(6) .
C4 N4 1.368(6) .
C5 N2 1.436(6) .
C5 N5 1.465(6) .
C6 N4 1.445(5) .
C6 N7 1.454(5) .
C7 O2 1.222(5) .
C7 N5 1.362(6) .
C7 N6 1.369(6) .
C8 N5 1.438(5) .
C8 N7 1.460(5) .
C8 C22 1.540(6) .
C8 C9 1.553(6) .
C9 N6 1.447(5) .
C9 N8 1.458(6) .
C9 C24 1.543(6) .
C10 O5 1.210(5) .
C10 N8 1.359(6) .
C10 N7 1.382(6) .
C11 N9 1.454(6) .
C11 N6 1.460(6) .
C12 N8 1.439(5) .
C12 N11 1.453(5) .
C13 O3 1.221(5) .
C13 N9 1.359(6) .
C13 N10 1.361(6) .
C14 N11 1.446(6) .
C14 N9 1.461(6) .
C14 C25 1.541(6) .
C14 C15 1.567(6) .
C15 N12 1.453(6) .
C15 N10 1.463(6) .
C15 C27 1.528(7) .
C16 O6 1.201(6) .
C16 N12 1.373(6) .
C16 N11 1.377(6) .
C17 N3 1.450(5) 7_556
C17 N10 1.455(5) .
C18 N1 1.457(6) 7_556
C18 N12 1.462(6) .
C19 C20 1.507(6) .
C20 C21 1.502(7) .
C22 C23 1.458(7) .
C23 C24 1.530(7) .
C25 C26 1.433(8) .
C26 C27 1.439(9) .
N1 C18 1.457(6) 7_556
N3 C17 1.450(5) 7_556
